data_2019589
loop_
_publ_author_name
'Budanow, Alexandra'
'Sinke, Tanja'
'Lerner, Hans-Wolfram'
'Bolte, Michael'

_publ_section_title
;
 Packing considerations of 10-oxa-9-boraphenanthrene derivatives
;
_journal_coeditor_code SK3550
_journal_issue 7
_journal_name_full 'Acta Crystallographica Section C'
_journal_page_first 662
_journal_page_last 667
_journal_paper_doi 10.1107/S205322961401290X
_journal_volume 70
_journal_year 2014
_chemical_formula_iupac 'C24 H17 B O2'
_chemical_formula_moiety 'C24 H17 B O2'
_chemical_formula_sum 'C24 H17 B O2'
_chemical_formula_weight 348.19
_chemical_name_systematic
;
9-[(Biphenyl-2-yl)oxy]-10-oxa-9-boraphenanthrene
;
_space_group_IT_number 9
_symmetry_cell_setting monoclinic
_symmetry_space_group_name_Hall 'C -2yc'
_symmetry_space_group_name_H-M 'C 1 c 1'
_atom_sites_solution_hydrogens geom
_atom_sites_solution_primary direct
_atom_sites_solution_secondary difmap
_audit_creation_method SHELXL-97
_cell_angle_alpha 90.00
_cell_angle_beta 93.427(4)
_cell_angle_gamma 90.00
_cell_formula_units_Z 16
_cell_length_a 20.7814(10)
_cell_length_b 10.3740(4)
_cell_length_c 32.6452(19)
_cell_measurement_reflns_used 13336
_cell_measurement_temperature 173(2)
_cell_measurement_theta_max 25.8
_cell_measurement_theta_min 1.9
_cell_volume 7025.3(6)
_computing_cell_refinement 'X-AREA (Stoe & Cie, 2001)'
_computing_data_collection 'X-AREA (Stoe & Cie, 2001)'
_computing_data_reduction 'X-AREA (Stoe & Cie, 2001)'
_computing_molecular_graphics 'XP (Sheldrick, 2008)'
_computing_publication_material 'publCIF (Westrip, 2010), SHELXL97 (Sheldrick, 2008) and PLATON (Spek, 2009)'
_computing_structure_refinement 'SHELXL97 (Sheldrick, 2008)'
_computing_structure_solution 'SHELXS97 (Sheldrick, 2008)'
_diffrn_ambient_temperature 173(2)
_diffrn_measured_fraction_theta_full 0.998
_diffrn_measured_fraction_theta_max 0.993
_diffrn_measurement_device_type 'Stoe IPDS II two-circle'
_diffrn_measurement_method \w
_diffrn_radiation_monochromator graphite
_diffrn_radiation_source 'fine-focus sealed tube'
_diffrn_radiation_type MoK\a
_diffrn_radiation_wavelength 0.71073
_diffrn_reflns_av_R_equivalents 0.0860
_diffrn_reflns_av_sigmaI/netI 0.0696
_diffrn_reflns_limit_h_max 25
_diffrn_reflns_limit_h_min -24
_diffrn_reflns_limit_k_max 12
_diffrn_reflns_limit_k_min -12
_diffrn_reflns_limit_l_max 39
_diffrn_reflns_limit_l_min -37
_diffrn_reflns_number 24449
_diffrn_reflns_theta_full 25.00
_diffrn_reflns_theta_max 25.43
_diffrn_reflns_theta_min 1.96
_diffrn_standards_number 0
_exptl_absorpt_coefficient_mu 0.082
_exptl_absorpt_correction_type none
_exptl_crystal_colour colourless
_exptl_crystal_density_diffrn 1.317
_exptl_crystal_density_method 'not measured'
_exptl_crystal_description block
_exptl_crystal_F_000 2912
_exptl_crystal_size_max 0.31
_exptl_crystal_size_mid 0.22
_exptl_crystal_size_min 0.22
_refine_diff_density_max 0.346
_refine_diff_density_min -0.236
_refine_ls_extinction_method none
_refine_ls_goodness_of_fit_ref 0.940
_refine_ls_hydrogen_treatment constr
_refine_ls_matrix_type full
_refine_ls_number_parameters 973
_refine_ls_number_reflns 6439
_refine_ls_number_restraints 650
_refine_ls_restrained_S_all 0.889
_refine_ls_R_factor_all 0.0782
_refine_ls_R_factor_gt 0.0548
_refine_ls_shift/su_max 0.000
_refine_ls_shift/su_mean 0.000
_refine_ls_structure_factor_coef Fsqd
_refine_ls_weighting_details 'calc w=1/[\s^2^(Fo^2^)+(0.0858P)^2^] where P=(Fo^2^+2Fc^2^)/3'
_refine_ls_weighting_scheme calc
_refine_ls_wR_factor_gt 0.1309
_refine_ls_wR_factor_ref 0.1422
_reflns_number_gt 4375
_reflns_number_total 6439
_reflns_threshold_expression I>2\s(I)
_cod_data_source_file sk3550sup1.cif
_cod_data_source_block VI
_cod_depositor_comments 'Adding full bibliography for 2019586--2019589.cif.'
_cod_original_sg_symbol_H-M 'C c'
_cod_database_code 2019589
_cod_database_fobs_code 2019589

loop_
_symmetry_equiv_pos_as_xyz
'x, y, z'
'x, -y, z+1/2'
'x+1/2, y+1/2, z'
'x+1/2, -y+1/2, z+1/2'

loop_
_atom_site_type_symbol
_atom_site_label
_atom_site_fract_x
_atom_site_fract_y
_atom_site_fract_z
_atom_site_U_iso_or_equiv
_atom_site_adp_type
_atom_site_calc_flag
_atom_site_refinement_flags
_atom_site_occupancy
_atom_site_symmetry_multiplicity
B B1 0.1150(4) 0.9736(6) 0.8472(2) 0.0410(16) Uani d U 1 1
O O1 0.1477(2) 0.9796(4) 0.81022(13) 0.0403(10) Uani d U 1 1
O O2 0.1336(2) 0.8834(4) 0.87583(13) 0.0396(9) Uani d U 1 1
C C1 0.0578(3) 1.0662(6) 0.85224(19) 0.0385(14) Uani d U 1 1
C C2 0.0439(3) 1.1566(5) 0.82208(18) 0.0353(13) Uani d U 1 1
C C3 -0.0077(3) 1.2418(6) 0.8276(2) 0.0448(16) Uani d U 1 1
H H3 -0.0191 1.3031 0.8068 0.054 Uiso calc R 1 1
C C4 -0.0410(3) 1.2382(6) 0.8614(2) 0.0484(16) Uani d U 1 1
H H4 -0.0747 1.2987 0.8645 0.058 Uiso calc R 1 1
C C5 -0.0275(3) 1.1485(6) 0.8918(2) 0.0439(14) Uani d U 1 1
H H5 -0.0523 1.1438 0.9152 0.053 Uiso calc R 1 1
C C6 0.0248(3) 1.0635(6) 0.8869(2) 0.0491(16) Uani d U 1 1
H H6 0.0369 1.0039 0.9080 0.059 Uiso calc R 1 1
C C11 0.1327(3) 1.0724(6) 0.78152(19) 0.0388(14) Uani d U 1 1
C C12 0.0813(3) 1.1604(5) 0.78538(18) 0.0335(13) Uani d U 1 1
C C13 0.0743(3) 1.2533(5) 0.7530(2) 0.0436(15) Uani d U 1 1
H H13 0.0422 1.3181 0.7544 0.052 Uiso calc R 1 1
C C14 0.1107(4) 1.2525(7) 0.7213(2) 0.0495(16) Uani d U 1 1
H H14 0.1032 1.3172 0.7009 0.059 Uiso calc R 1 1
C C15 0.1587(3) 1.1645(6) 0.7157(2) 0.0447(15) Uani d U 1 1
H H15 0.1828 1.1650 0.6918 0.054 Uiso calc R 1 1
C C16 0.1705(3) 1.0721(6) 0.74782(19) 0.0415(14) Uani d U 1 1
H H16 0.2041 1.0106 0.7461 0.050 Uiso calc R 1 1
C C21 0.1863(3) 0.8016(5) 0.87792(19) 0.0373(13) Uani d U 1 1
C C22 0.2048(3) 0.7520(5) 0.91842(18) 0.0414(14) Uani d U 1 1
C C23 0.2574(3) 0.6715(6) 0.9228(2) 0.0595(18) Uani d U 1 1
H H23 0.2724 0.6439 0.9494 0.071 Uiso calc R 1 1
C C24 0.2888(4) 0.6300(7) 0.8889(2) 0.0603(19) Uani d U 1 1
H H24 0.3227 0.5688 0.8922 0.072 Uiso calc R 1 1
C C25 0.2700(4) 0.6792(7) 0.8491(2) 0.0519(16) Uani d U 1 1
H H25 0.2927 0.6550 0.8259 0.062 Uiso calc R 1 1
C C26 0.2191(3) 0.7613(6) 0.8450(2) 0.0421(14) Uani d U 1 1
H H26 0.2057 0.7919 0.8185 0.051 Uiso calc R 1 1
C C31 0.1675(3) 0.7857(6) 0.95455(19) 0.0451(15) Uani d U 1 1
C C32 0.1042(3) 0.7661(5) 0.95595(18) 0.0480(13) Uani d U 1 1
H H32 0.0803 0.7369 0.9320 0.058 Uiso calc R 1 1
C C33 0.0722(3) 0.7877(5) 0.9919(2) 0.0569(15) Uani d U 1 1
H H33 0.0276 0.7678 0.9924 0.068 Uiso calc R 1 1
C C34 0.1032(4) 0.8360(6) 1.0257(2) 0.0617(19) Uani d U 1 1
H H34 0.0804 0.8537 1.0494 0.074 Uiso calc R 1 1
C C35 0.1705(3) 0.8605(5) 1.02578(18) 0.0568(14) Uani d U 1 1
H H35 0.1933 0.8927 1.0497 0.068 Uiso calc R 1 1
C C36 0.2024(3) 0.8367(5) 0.99043(18) 0.0503(13) Uani d U 1 1
H H36 0.2472 0.8541 0.9899 0.060 Uiso calc R 1 1
B B1A 0.1166(4) 0.4720(6) 0.8430(2) 0.0416(16) Uani d U 1 1
O O1A 0.1531(2) 0.4801(4) 0.80771(12) 0.0370(9) Uani d U 1 1
O O2A 0.1336(2) 0.3824(4) 0.87213(12) 0.0390(9) Uani d U 1 1
C C1A 0.0588(3) 0.5625(6) 0.84599(18) 0.0371(13) Uani d U 1 1
C C2A 0.0470(3) 0.6550(6) 0.81636(18) 0.0365(13) Uani d U 1 1
C C3A -0.0034(3) 0.7413(6) 0.8209(2) 0.0434(15) Uani d U 1 1
H H3A -0.0114 0.8067 0.8008 0.052 Uiso calc R 1 1
C C4A -0.0411(3) 0.7341(6) 0.85302(18) 0.0428(14) Uani d U 1 1
H H4A -0.0745 0.7956 0.8555 0.051 Uiso calc R 1 1
C C5A -0.0319(3) 0.6380(6) 0.88267(18) 0.0406(13) Uani d U 1 1
H H5A -0.0599 0.6288 0.9045 0.049 Uiso calc R 1 1
C C6A 0.0211(3) 0.5550(6) 0.87853(18) 0.0437(15) Uani d U 1 1
H H6A 0.0307 0.4920 0.8991 0.052 Uiso calc R 1 1
C C11A 0.1382(3) 0.5717(5) 0.77800(18) 0.0338(13) Uani d U 1 1
C C12A 0.0873(3) 0.6586(5) 0.78084(17) 0.0333(13) Uani d U 1 1
C C13A 0.0794(3) 0.7486(5) 0.74773(19) 0.0383(14) Uani d U 1 1
H H13A 0.0466 0.8122 0.7482 0.046 Uiso calc R 1 1
C C14A 0.1172(4) 0.7447(7) 0.7164(2) 0.0503(17) Uani d U 1 1
H H14A 0.1097 0.8069 0.6952 0.060 Uiso calc R 1 1
C C15A 0.1657(3) 0.6586(6) 0.71212(18) 0.0416(14) Uani d U 1 1
H H15A 0.1907 0.6581 0.6887 0.050 Uiso calc R 1 1
C C16A 0.1767(3) 0.5696(6) 0.74484(19) 0.0404(14) Uani d U 1 1
H H16A 0.2107 0.5085 0.7440 0.048 Uiso calc R 1 1
C C21A 0.1832(3) 0.2934(6) 0.87644(18) 0.0385(14) Uani d U 1 1
C C22A 0.1905(3) 0.2305(5) 0.91601(18) 0.0392(13) Uani d U 1 1
C C23A 0.2350(3) 0.1334(5) 0.92105(19) 0.0474(14) Uani d U 1 1
H H23A 0.2393 0.0886 0.9465 0.057 Uiso calc R 1 1
C C24A 0.2747(3) 0.0986(5) 0.8892(2) 0.0472(15) Uani d U 1 1
H H24A 0.3067 0.0338 0.8935 0.057 Uiso calc R 1 1
C C25A 0.2663(4) 0.1611(6) 0.8511(2) 0.0558(18) Uani d U 1 1
H H25A 0.2920 0.1375 0.8292 0.067 Uiso calc R 1 1
C C26A 0.2211(3) 0.2557(6) 0.8456(2) 0.0429(15) Uani d U 1 1
H H26A 0.2156 0.2968 0.8196 0.052 Uiso calc R 1 1
C C31A 0.1489(3) 0.2653(5) 0.95007(16) 0.0365(12) Uani d U 1 1
C C32A 0.1381(3) 0.3951(4) 0.96027(17) 0.0442(11) Uani d U 1 1
H H32A 0.1540 0.4623 0.9439 0.053 Uiso calc R 1 1
C C33A 0.1038(3) 0.4245(5) 0.99455(18) 0.0580(15) Uani d U 1 1
H H33A 0.0973 0.5120 1.0019 0.070 Uiso calc R 1 1
C C34A 0.0792(3) 0.3267(6) 1.0179(2) 0.0571(17) Uani d U 1 1
H H34A 0.0559 0.3467 1.0413 0.069 Uiso calc R 1 1
C C35A 0.0888(4) 0.2020(7) 1.0072(2) 0.0739(18) Uani d U 1 1
H H35A 0.0711 0.1352 1.0229 0.089 Uiso calc R 1 1
C C36A 0.1239(3) 0.1700(5) 0.97378(17) 0.0550(14) Uani d U 1 1
H H36A 0.1307 0.0820 0.9672 0.066 Uiso calc R 1 1
B B1B 0.3866(3) 0.7185(6) 0.6486(2) 0.0380(16) Uani d U 1 1
O O1B 0.3554(2) 0.7261(4) 0.68241(13) 0.0433(10) Uani d U 1 1
O O2B 0.37027(19) 0.6327(4) 0.61742(12) 0.0401(10) Uani d U 1 1
C C1B 0.4427(3) 0.8111(5) 0.64133(17) 0.0340(13) Uani d U 1 1
C C2B 0.4591(3) 0.9058(5) 0.67254(19) 0.0374(13) Uani d U 1 1
C C3B 0.5094(3) 0.9924(6) 0.6678(2) 0.0408(14) Uani d U 1 1
H H3B 0.5200 1.0552 0.6883 0.049 Uiso calc R 1 1
C C4B 0.5447(3) 0.9854(6) 0.6317(2) 0.0463(15) Uani d U 1 1
H H4B 0.5799 1.0423 0.6285 0.056 Uiso calc R 1 1
C C5B 0.5281(3) 0.8962(6) 0.6014(2) 0.0521(16) Uani d U 1 1
H H5B 0.5507 0.8960 0.5769 0.062 Uiso calc R 1 1
C C6B 0.4809(3) 0.8100(6) 0.60572(18) 0.0412(14) Uani d U 1 1
H H6B 0.4724 0.7469 0.5850 0.049 Uiso calc R 1 1
C C11B 0.3702(3) 0.8171(6) 0.71253(19) 0.0414(15) Uani d U 1 1
C C12B 0.4192(3) 0.9067(6) 0.7087(2) 0.0396(14) Uani d U 1 1
C C13B 0.4307(3) 0.9944(6) 0.74003(19) 0.0418(14) Uani d U 1 1
H H13B 0.4648 1.0547 0.7383 0.050 Uiso calc R 1 1
C C14B 0.3923(3) 0.9974(6) 0.7754(2) 0.0435(15) Uani d U 1 1
H H14B 0.4001 1.0572 0.7972 0.052 Uiso calc R 1 1
C C15B 0.3425(3) 0.9054(6) 0.77539(19) 0.0444(14) Uani d U 1 1
H H15B 0.3148 0.9063 0.7975 0.053 Uiso calc R 1 1
C C16B 0.3322(3) 0.8170(6) 0.7460(2) 0.0476(16) Uani d U 1 1
H H16B 0.2991 0.7546 0.7480 0.057 Uiso calc R 1 1
C C21B 0.3184(3) 0.5465(6) 0.61356(19) 0.0377(13) Uani d U 1 1
C C22B 0.3002(3) 0.5078(5) 0.5757(2) 0.0437(15) Uani d U 1 1
C C23B 0.2458(3) 0.4235(5) 0.57083(19) 0.0479(14) Uani d U 1 1
H H23B 0.2320 0.3938 0.5442 0.057 Uiso calc R 1 1
C C24B 0.2134(3) 0.3848(6) 0.6040(2) 0.0569(18) Uani d U 1 1
H H24B 0.1763 0.3317 0.6003 0.068 Uiso calc R 1 1
C C25B 0.2340(3) 0.4220(6) 0.6415(2) 0.0466(16) Uani d U 1 1
H H25B 0.2126 0.3905 0.6644 0.056 Uiso calc R 1 1
C C26B 0.2872(3) 0.5074(6) 0.6484(2) 0.0455(16) Uani d U 1 1
H H26B 0.3007 0.5364 0.6751 0.055 Uiso calc R 1 1
C C31B 0.3342(3) 0.5423(4) 0.53833(16) 0.0370(12) Uani d U 1 1
C C32B 0.4001(3) 0.5170(5) 0.53635(18) 0.0473(12) Uani d U 1 1
H H32B 0.4236 0.4833 0.5598 0.057 Uiso calc R 1 1
C C33B 0.4314(3) 0.5398(5) 0.5011(2) 0.0539(14) Uani d U 1 1
H H33B 0.4762 0.5221 0.5006 0.065 Uiso calc R 1 1
C C34B 0.3981(3) 0.5887(5) 0.46619(19) 0.0507(15) Uani d U 1 1
H H34B 0.4197 0.6045 0.4418 0.061 Uiso calc R 1 1
C C35B 0.3339(3) 0.6132(5) 0.46773(18) 0.0581(15) Uani d U 1 1
H H35B 0.3111 0.6479 0.4441 0.070 Uiso calc R 1 1
C C36B 0.3007(3) 0.5894(5) 0.50244(17) 0.0502(13) Uani d U 1 1
H H36B 0.2556 0.6047 0.5022 0.060 Uiso calc R 1 1
B B1C 0.3851(3) 0.2221(6) 0.65528(19) 0.0296(13) Uani d U 1 1
O O1C 0.3515(2) 0.2320(4) 0.68891(13) 0.0406(10) Uani d U 1 1
O O2C 0.36904(19) 0.1389(4) 0.62396(12) 0.0392(9) Uani d U 1 1
C C1C 0.4420(3) 0.3140(5) 0.64907(18) 0.0353(13) Uani d U 1 1
C C2C 0.4559(3) 0.4101(5) 0.68031(17) 0.0337(13) Uani d U 1 1
C C3C 0.5068(3) 0.4990(6) 0.67550(19) 0.0375(13) Uani d U 1 1
H H3C 0.5148 0.5656 0.6951 0.045 Uiso calc R 1 1
C C4C 0.5452(3) 0.4885(7) 0.6417(2) 0.0486(16) Uani d U 1 1
H H4C 0.5800 0.5464 0.6387 0.058 Uiso calc R 1 1
C C5C 0.5321(3) 0.3943(7) 0.6133(2) 0.0521(17) Uani d U 1 1
H H5C 0.5582 0.3897 0.5904 0.063 Uiso calc R 1 1
C C6C 0.4838(3) 0.3062(6) 0.61578(19) 0.0414(14) Uani d U 1 1
H H6C 0.4779 0.2405 0.5957 0.050 Uiso calc R 1 1
C C11C 0.3663(3) 0.3208(6) 0.71934(18) 0.0368(13) Uani d U 1 1
C C12C 0.4153(3) 0.4135(6) 0.71620(18) 0.0367(13) Uani d U 1 1
C C13C 0.4263(3) 0.4988(6) 0.7474(2) 0.0422(14) Uani d U 1 1
H H13C 0.4605 0.5590 0.7458 0.051 Uiso calc R 1 1
C C14C 0.3886(3) 0.5011(5) 0.78222(18) 0.0356(13) Uani d U 1 1
H H14C 0.3963 0.5613 0.8039 0.043 Uiso calc R 1 1
C C15C 0.3389(3) 0.4085(6) 0.7827(2) 0.0482(16) Uani d U 1 1
H H15C 0.3115 0.4085 0.8050 0.058 Uiso calc R 1 1
C C16C 0.3286(3) 0.3205(6) 0.75290(19) 0.0442(15) Uani d U 1 1
H H16C 0.2955 0.2580 0.7548 0.053 Uiso calc R 1 1
C C21C 0.3208(3) 0.0459(6) 0.6190(2) 0.0400(14) Uani d U 1 1
C C22C 0.3140(3) -0.0108(5) 0.58218(18) 0.0383(13) Uani d U 1 1
C C23C 0.2655(3) -0.1077(6) 0.5770(2) 0.0542(17) Uani d U 1 1
H H23C 0.2596 -0.1506 0.5514 0.065 Uiso calc R 1 1
C C24C 0.2271(4) -0.1406(7) 0.6081(3) 0.0620(19) Uani d U 1 1
H H24C 0.1949 -0.2050 0.6038 0.074 Uiso calc R 1 1
C C25C 0.2351(3) -0.0824(6) 0.6439(2) 0.0498(16) Uani d U 1 1
H H25C 0.2081 -0.1055 0.6652 0.060 Uiso calc R 1 1
C C26C 0.2832(3) 0.0141(6) 0.6516(2) 0.0446(15) Uani d U 1 1
H H26C 0.2893 0.0547 0.6776 0.054 Uiso calc R 1 1
C C31C 0.3514(3) 0.0237(6) 0.54633(19) 0.0470(16) Uani d U 1 1
C C32C 0.3646(3) 0.1473(5) 0.53533(17) 0.0459(12) Uani d U 1 1
H H32C 0.3499 0.2163 0.5515 0.055 Uiso calc R 1 1
C C33C 0.3990(3) 0.1752(5) 0.50110(17) 0.0545(14) Uani d U 1 1
H H33C 0.4073 0.2621 0.4940 0.065 Uiso calc R 1 1
C C34C 0.4208(4) 0.0764(8) 0.4776(2) 0.075(2) Uani d U 1 1
H H34C 0.4422 0.0951 0.4534 0.089 Uiso calc R 1 1
C C35C 0.4117(3) -0.0487(6) 0.48888(19) 0.0638(16) Uani d U 1 1
H H35C 0.4291 -0.1162 0.4733 0.077 Uiso calc R 1 1
C C36C 0.3776(3) -0.0784(5) 0.52258(18) 0.0563(14) Uani d U 1 1
H H36C 0.3715 -0.1658 0.5301 0.068 Uiso calc R 1 1

loop_
_atom_site_aniso_label
_atom_site_aniso_U_11
_atom_site_aniso_U_22
_atom_site_aniso_U_33
_atom_site_aniso_U_12
_atom_site_aniso_U_13
_atom_site_aniso_U_23
B1 0.055(4) 0.034(3) 0.034(3) -0.005(3) -0.004(3) -0.005(2)
O1 0.040(2) 0.0369(19) 0.044(2) 0.0067(18) 0.0008(18) 0.0043(17)
O2 0.037(2) 0.0320(18) 0.049(2) 0.0041(17) -0.0071(17) -0.0039(17)
C1 0.029(3) 0.035(3) 0.051(3) -0.001(2) -0.005(3) -0.007(2)
C2 0.028(3) 0.032(3) 0.045(3) -0.005(2) -0.003(2) -0.007(2)
C3 0.038(3) 0.032(3) 0.063(4) 0.004(2) -0.012(3) -0.001(3)
C4 0.043(3) 0.028(3) 0.074(4) 0.008(2) -0.003(3) 0.001(3)
C5 0.043(3) 0.040(3) 0.050(3) 0.006(2) 0.009(3) -0.005(2)
C6 0.049(4) 0.038(3) 0.058(4) 0.007(3) -0.014(3) -0.005(3)
C11 0.032(3) 0.037(3) 0.047(3) 0.002(2) -0.007(2) -0.002(2)
C12 0.025(3) 0.026(2) 0.048(3) 0.002(2) -0.008(2) 0.003(2)
C13 0.044(3) 0.026(3) 0.058(4) 0.003(2) -0.016(3) 0.007(2)
C14 0.047(4) 0.050(3) 0.051(4) -0.003(3) -0.005(3) 0.016(3)
C15 0.040(3) 0.046(3) 0.047(3) -0.008(3) -0.006(3) 0.010(2)
C16 0.039(3) 0.035(3) 0.050(3) 0.007(2) -0.004(3) 0.003(2)
C21 0.039(3) 0.024(2) 0.047(3) 0.002(2) -0.008(3) 0.007(2)
C22 0.034(3) 0.039(3) 0.049(3) -0.002(2) -0.008(2) 0.011(2)
C23 0.055(4) 0.056(4) 0.067(4) 0.026(3) -0.003(3) 0.015(3)
C24 0.059(4) 0.058(4) 0.064(4) 0.029(3) 0.011(3) 0.011(3)
C25 0.056(4) 0.044(3) 0.055(4) 0.010(3) 0.000(3) 0.002(3)
C26 0.042(3) 0.037(3) 0.048(4) 0.003(3) 0.002(3) 0.002(3)
C31 0.045(4) 0.039(3) 0.051(3) 0.013(2) 0.001(3) 0.010(2)
C32 0.046(3) 0.042(3) 0.056(3) -0.001(2) -0.006(3) -0.005(2)
C33 0.051(3) 0.046(3) 0.075(4) 0.004(3) 0.010(3) -0.005(3)
C34 0.093(6) 0.036(3) 0.058(4) 0.005(3) 0.019(4) 0.005(3)
C35 0.072(4) 0.041(3) 0.054(3) -0.002(3) -0.014(3) 0.008(2)
C36 0.052(3) 0.043(3) 0.054(3) -0.002(2) -0.010(2) 0.008(2)
B1A 0.053(4) 0.034(3) 0.037(3) -0.014(3) 0.000(3) 0.003(3)
O1A 0.041(2) 0.0325(18) 0.038(2) 0.0022(17) 0.0059(17) 0.0066(16)
O2A 0.039(2) 0.0331(18) 0.045(2) 0.0009(17) -0.0010(17) 0.0031(16)
C1A 0.034(3) 0.038(3) 0.038(3) -0.006(2) -0.007(2) -0.003(2)
C2A 0.033(3) 0.034(3) 0.042(3) -0.005(2) 0.000(2) -0.004(2)
C3A 0.049(4) 0.030(3) 0.049(3) 0.007(2) -0.015(3) 0.000(2)
C4A 0.047(3) 0.041(3) 0.040(3) 0.010(2) -0.006(3) -0.001(2)
C5A 0.031(3) 0.048(3) 0.043(3) -0.001(2) -0.001(2) 0.000(2)
C6A 0.049(4) 0.044(3) 0.037(3) 0.001(3) -0.007(3) 0.001(2)
C11A 0.031(3) 0.030(3) 0.040(3) -0.003(2) -0.002(2) 0.002(2)
C12A 0.036(3) 0.023(2) 0.040(3) -0.002(2) -0.010(2) 0.003(2)
C13A 0.036(3) 0.029(3) 0.048(3) 0.000(2) -0.009(3) 0.010(2)
C14A 0.051(4) 0.051(4) 0.048(3) -0.010(3) -0.002(3) 0.018(3)
C15A 0.046(3) 0.043(3) 0.036(3) -0.006(3) 0.005(2) 0.010(2)
C16A 0.044(3) 0.030(3) 0.047(3) 0.002(2) 0.002(3) 0.003(2)
C21A 0.040(3) 0.034(3) 0.041(3) 0.005(3) -0.007(2) 0.011(2)
C22A 0.047(3) 0.025(2) 0.045(3) -0.001(2) 0.001(2) 0.009(2)
C23A 0.047(3) 0.033(3) 0.061(3) -0.003(2) -0.006(3) 0.009(2)
C24A 0.041(3) 0.032(3) 0.068(4) 0.003(2) 0.002(3) 0.000(2)
C25A 0.062(4) 0.043(3) 0.061(4) 0.008(3) -0.004(3) -0.008(3)
C26A 0.041(3) 0.038(3) 0.050(4) -0.003(3) 0.007(3) 0.004(3)
C31A 0.040(3) 0.028(2) 0.041(3) -0.007(2) -0.004(2) 0.0025(19)
C32A 0.046(3) 0.042(3) 0.045(3) -0.003(2) -0.002(2) 0.001(2)
C33A 0.067(4) 0.053(3) 0.054(3) 0.005(3) 0.005(3) 0.008(3)
C34A 0.070(5) 0.058(3) 0.043(3) -0.008(3) 0.001(3) -0.001(3)
C35A 0.102(5) 0.069(4) 0.051(4) -0.014(4) 0.012(3) 0.006(3)
C36A 0.081(4) 0.042(3) 0.041(3) 0.002(3) -0.001(3) 0.010(2)
B1B 0.024(3) 0.033(3) 0.055(4) -0.007(3) -0.013(3) 0.000(3)
O1B 0.046(2) 0.035(2) 0.048(2) -0.0097(18) -0.006(2) -0.0032(18)
O2B 0.038(2) 0.0381(19) 0.044(2) -0.0135(18) -0.0038(17) -0.0079(17)
C1B 0.036(3) 0.028(2) 0.037(3) -0.003(2) -0.007(2) -0.002(2)
C2B 0.036(3) 0.028(3) 0.046(3) 0.000(2) -0.016(2) 0.003(2)
C3B 0.034(3) 0.034(3) 0.054(4) -0.005(2) 0.001(3) 0.000(3)
C4B 0.031(3) 0.047(3) 0.060(4) -0.003(3) 0.001(3) 0.011(3)
C5B 0.051(4) 0.052(3) 0.052(4) -0.003(3) -0.001(3) 0.002(3)
C6B 0.041(3) 0.039(3) 0.044(3) 0.003(2) 0.007(2) -0.006(2)
C11B 0.049(4) 0.029(3) 0.045(3) 0.002(3) -0.008(3) -0.003(2)
C12B 0.038(3) 0.034(3) 0.046(3) 0.003(2) -0.007(3) 0.003(2)
C13B 0.031(3) 0.043(3) 0.051(3) 0.006(2) 0.002(3) 0.004(3)
C14B 0.043(3) 0.032(3) 0.054(4) 0.003(2) -0.007(3) 0.000(2)
C15B 0.047(3) 0.042(3) 0.044(3) 0.001(3) 0.004(3) 0.000(2)
C16B 0.040(4) 0.044(3) 0.058(4) -0.002(3) 0.004(3) 0.001(3)
C21B 0.025(3) 0.034(3) 0.055(3) -0.001(2) 0.004(2) 0.002(2)
C22B 0.045(3) 0.030(3) 0.057(3) -0.005(2) 0.008(3) -0.008(2)
C23B 0.034(3) 0.049(3) 0.061(3) -0.006(2) 0.002(3) -0.022(3)
C24B 0.035(3) 0.050(3) 0.085(5) -0.012(3) 0.004(3) -0.017(3)
C25B 0.035(3) 0.041(3) 0.066(4) -0.009(2) 0.020(3) -0.010(3)
C26B 0.046(4) 0.033(3) 0.057(4) -0.009(3) -0.003(3) -0.004(3)
C31B 0.038(3) 0.024(2) 0.048(3) 0.005(2) -0.006(2) -0.0087(19)
C32B 0.040(3) 0.043(3) 0.058(3) 0.001(2) -0.004(3) 0.007(2)
C33B 0.042(3) 0.048(3) 0.071(4) 0.002(2) 0.004(3) 0.001(3)
C34B 0.057(4) 0.042(3) 0.054(4) -0.002(3) 0.005(3) 0.000(2)
C35B 0.074(4) 0.050(3) 0.048(3) 0.003(3) -0.012(3) -0.006(2)
C36B 0.045(3) 0.051(3) 0.053(3) 0.006(2) -0.011(2) -0.016(2)
B1C 0.023(3) 0.031(3) 0.035(3) -0.005(2) -0.003(2) 0.003(2)
O1C 0.042(2) 0.0347(19) 0.044(2) -0.0072(18) -0.0048(18) -0.0008(17)
O2C 0.036(2) 0.039(2) 0.043(2) -0.0076(17) 0.0035(17) -0.0074(17)
C1C 0.036(3) 0.029(2) 0.042(3) 0.003(2) 0.002(2) 0.003(2)
C2C 0.034(3) 0.031(3) 0.036(3) 0.001(2) -0.006(2) 0.003(2)
C3C 0.034(3) 0.038(3) 0.040(3) -0.003(2) 0.002(2) 0.000(2)
C4C 0.035(3) 0.058(4) 0.053(4) -0.001(3) 0.005(3) 0.013(3)
C5C 0.043(3) 0.070(4) 0.045(3) 0.001(3) 0.014(3) 0.013(3)
C6C 0.036(3) 0.044(3) 0.044(3) 0.005(3) 0.008(2) 0.002(2)
C11C 0.043(3) 0.031(3) 0.037(3) -0.002(2) -0.001(3) 0.002(2)
C12C 0.029(3) 0.040(3) 0.041(3) 0.008(2) 0.006(2) 0.007(2)
C13C 0.034(3) 0.041(3) 0.051(4) 0.000(2) 0.005(3) 0.003(3)
C14C 0.038(3) 0.029(2) 0.039(3) 0.001(2) 0.001(2) -0.006(2)
C15C 0.038(3) 0.041(3) 0.067(4) 0.001(3) 0.010(3) 0.001(3)
C16C 0.039(3) 0.049(3) 0.045(3) -0.001(3) 0.008(3) 0.004(3)
C21C 0.028(3) 0.032(3) 0.059(4) 0.003(2) 0.002(3) 0.009(3)
C22C 0.031(3) 0.035(3) 0.047(3) -0.008(2) -0.008(2) 0.000(2)
C23C 0.066(4) 0.042(3) 0.053(3) -0.014(3) -0.008(3) -0.003(3)
C24C 0.056(4) 0.051(3) 0.077(5) -0.027(3) -0.008(3) 0.005(3)
C25C 0.041(4) 0.039(3) 0.071(4) -0.009(3) 0.020(3) -0.003(3)
C26C 0.047(4) 0.039(3) 0.048(4) -0.004(3) 0.001(3) 0.001(3)
C31C 0.055(4) 0.042(3) 0.043(3) -0.011(3) -0.003(3) -0.009(2)
C32C 0.047(3) 0.039(2) 0.051(3) -0.006(2) -0.003(2) -0.008(2)
C33C 0.063(4) 0.055(3) 0.046(3) -0.013(3) 0.002(3) 0.004(2)
C34C 0.099(6) 0.064(4) 0.064(4) -0.015(4) 0.033(4) -0.011(4)
C35C 0.084(5) 0.054(3) 0.053(3) 0.008(3) 0.011(3) -0.006(3)
C36C 0.078(4) 0.044(3) 0.047(3) 0.006(3) 0.005(3) -0.005(2)

loop_
_atom_type_symbol
_atom_type_description
_atom_type_scat_dispersion_real
_atom_type_scat_dispersion_imag
_atom_type_scat_source
C C 0.0033 0.0016 'International Tables Vol C Tables 4.2.6.8 and 6.1.1.4'
H H 0.0000 0.0000 'International Tables Vol C Tables 4.2.6.8 and 6.1.1.4'
B B 0.0013 0.0007 'International Tables Vol C Tables 4.2.6.8 and 6.1.1.4'
O O 0.0106 0.0060 'International Tables Vol C Tables 4.2.6.8 and 6.1.1.4'

loop_
_geom_angle_atom_site_label_1
_geom_angle_atom_site_label_2
_geom_angle_atom_site_label_3
_geom_angle
O2 B1 O1 118.9(6)
O2 B1 C1 122.8(6)
O1 B1 C1 118.3(6)
C11 O1 B1 120.8(5)
B1 O2 C21 130.2(5)
C6 C1 C2 121.0(6)
C6 C1 B1 120.5(6)
C2 C1 B1 118.4(6)
C1 C2 C3 117.7(6)
C1 C2 C12 120.2(5)
C3 C2 C12 122.1(5)
C4 C3 C2 121.5(6)
C4 C3 H3 119.2
C2 C3 H3 119.2
C3 C4 C5 121.3(6)
C3 C4 H4 119.4
C5 C4 H4 119.4
C4 C5 C6 117.7(6)
C4 C5 H5 121.2
C6 C5 H5 121.2
C1 C6 C5 120.7(6)
C1 C6 H6 119.6
C5 C6 H6 119.6
O1 C11 C16 115.2(5)
O1 C11 C12 122.3(5)
C16 C11 C12 122.5(6)
C11 C12 C13 114.3(6)
C11 C12 C2 119.7(5)
C13 C12 C2 125.9(5)
C14 C13 C12 122.5(6)
C14 C13 H13 118.7
C12 C13 H13 118.7
C13 C14 C15 124.4(6)
C13 C14 H14 117.8
C15 C14 H14 117.8
C14 C15 C16 116.2(6)
C14 C15 H15 121.9
C16 C15 H15 121.9
C11 C16 C15 119.9(6)
C11 C16 H16 120.0
C15 C16 H16 120.0
C26 C21 O2 125.3(5)
C26 C21 C22 119.3(5)
O2 C21 C22 115.4(5)
C23 C22 C21 118.4(6)
C23 C22 C31 120.5(5)
C21 C22 C31 121.1(5)
C22 C23 C24 121.0(6)
C22 C23 H23 119.5
C24 C23 H23 119.5
C23 C24 C25 119.9(6)
C23 C24 H24 120.0
C25 C24 H24 120.0
C26 C25 C24 118.8(7)
C26 C25 H25 120.6
C24 C25 H25 120.6
C25 C26 C21 122.4(6)
C25 C26 H26 118.8
C21 C26 H26 118.8
C32 C31 C36 118.5(6)
C32 C31 C22 123.5(6)
C36 C31 C22 118.0(5)
C31 C32 C33 121.5(6)
C31 C32 H32 119.2
C33 C32 H32 119.2
C34 C33 C32 121.3(6)
C34 C33 H33 119.3
C32 C33 H33 119.3
C33 C34 C35 119.6(6)
C33 C34 H34 120.2
C35 C34 H34 120.2
C36 C35 C34 119.0(6)
C36 C35 H35 120.5
C34 C35 H35 120.5
C35 C36 C31 120.0(5)
C35 C36 H36 120.0
C31 C36 H36 120.0
O2A B1A O1A 118.5(6)
O2A B1A C1A 123.1(6)
O1A B1A C1A 118.3(5)
C11A O1A B1A 120.2(5)
B1A O2A C21A 133.4(5)
C6A C1A C2A 120.2(6)
C6A C1A B1A 120.3(6)
C2A C1A B1A 119.4(5)
C1A C2A C3A 118.6(6)
C1A C2A C12A 119.1(5)
C3A C2A C12A 122.3(5)
C4A C3A C2A 121.5(6)
C4A C3A H3A 119.3
C2A C3A H3A 119.3
C3A C4A C5A 121.2(6)
C3A C4A H4A 119.4
C5A C4A H4A 119.4
C4A C5A C6A 116.4(6)
C4A C5A H5A 121.8
C6A C5A H5A 121.8
C1A C6A C5A 122.0(6)
C1A C6A H6A 119.0
C5A C6A H6A 119.0
O1A C11A C16A 115.0(5)
O1A C11A C12A 122.5(5)
C16A C11A C12A 122.5(5)
C11A C12A C13A 115.1(5)
C11A C12A C2A 120.3(5)
C13A C12A C2A 124.6(5)
C14A C13A C12A 121.1(6)
C14A C13A H13A 119.4
C12A C13A H13A 119.4
C13A C14A C15A 125.1(6)
C13A C14A H14A 117.5
C15A C14A H14A 117.5
C14A C15A C16A 116.0(6)
C14A C15A H15A 122.0
C16A C15A H15A 122.0
C11A C16A C15A 120.2(6)
C11A C16A H16A 119.9
C15A C16A H16A 119.9
C26A C21A O2A 124.9(5)
C26A C21A C22A 119.5(5)
O2A C21A C22A 115.4(5)
C23A C22A C21A 118.2(6)
C23A C22A C31A 120.3(5)
C21A C22A C31A 121.4(5)
C22A C23A C24A 121.2(6)
C22A C23A H23A 119.4
C24A C23A H23A 119.4
C25A C24A C23A 119.2(6)
C25A C24A H24A 120.4
C23A C24A H24A 120.4
C26A C25A C24A 119.8(7)
C26A C25A H25A 120.1
C24A C25A H25A 120.1
C25A C26A C21A 122.1(6)
C25A C26A H26A 119.0
C21A C26A H26A 119.0
C36A C31A C32A 118.9(5)
C36A C31A C22A 120.0(4)
C32A C31A C22A 121.0(4)
C33A C32A C31A 119.7(5)
C33A C32A H32A 120.2
C31A C32A H32A 120.2
C34A C33A C32A 120.3(5)
C34A C33A H33A 119.9
C32A C33A H33A 119.9
C35A C34A C33A 119.4(6)
C35A C34A H34A 120.3
C33A C34A H34A 120.3
C34A C35A C36A 121.6(6)
C34A C35A H35A 119.2
C36A C35A H35A 119.2
C31A C36A C35A 120.2(5)
C31A C36A H36A 119.9
C35A C36A H36A 119.9
O1B B1B O2B 123.1(5)
O1B B1B C1B 120.4(5)
O2B B1B C1B 116.5(6)
B1B O1B C11B 122.5(5)
B1B O2B C21B 129.3(5)
C2B C1B C6B 117.1(5)
C2B C1B B1B 117.8(5)
C6B C1B B1B 125.1(5)
C3B C2B C1B 120.6(6)
C3B C2B C12B 122.8(5)
C1B C2B C12B 116.6(5)
C2B C3B C4B 119.0(6)
C2B C3B H3B 120.5
C4B C3B H3B 120.5
C5B C4B C3B 120.4(6)
C5B C4B H4B 119.8
C3B C4B H4B 119.8
C6B C5B C4B 121.5(6)
C6B C5B H5B 119.3
C4B C5B H5B 119.3
C5B C6B C1B 121.4(6)
C5B C6B H6B 119.3
C1B C6B H6B 119.3
O1B C11B C16B 116.6(6)
O1B C11B C12B 121.7(6)
C16B C11B C12B 121.7(6)
C13B C12B C11B 118.1(6)
C13B C12B C2B 120.9(6)
C11B C12B C2B 120.9(6)
C12B C13B C14B 121.8(6)
C12B C13B H13B 119.1
C14B C13B H13B 119.1
C15B C14B C13B 115.3(6)
C15B C14B H14B 122.3
C13B C14B H14B 122.3
C16B C15B C14B 123.5(6)
C16B C15B H15B 118.3
C14B C15B H15B 118.3
C15B C16B C11B 119.5(6)
C15B C16B H16B 120.3
C11B C16B H16B 120.3
C22B C21B O2B 116.8(5)
C22B C21B C26B 123.0(6)
O2B C21B C26B 120.2(5)
C21B C22B C23B 117.7(6)
C21B C22B C31B 124.3(5)
C23B C22B C31B 117.9(5)
C24B C23B C22B 121.0(6)
C24B C23B H23B 119.5
C22B C23B H23B 119.5
C25B C24B C23B 119.7(6)
C25B C24B H24B 120.1
C23B C24B H24B 120.1
C24B C25B C26B 122.1(6)
C24B C25B H25B 119.0
C26B C25B H25B 119.0
C21B C26B C25B 116.4(6)
C21B C26B H26B 121.8
C25B C26B H26B 121.8
C32B C31B C36B 117.5(5)
C32B C31B C22B 120.4(5)
C36B C31B C22B 121.8(5)
C33B C32B C31B 121.4(5)
C33B C32B H32B 119.3
C31B C32B H32B 119.3
C32B C33B C34B 120.6(6)
C32B C33B H33B 119.7
C34B C33B H33B 119.7
C35B C34B C33B 118.5(6)
C35B C34B H34B 120.7
C33B C34B H34B 120.7
C34B C35B C36B 122.3(6)
C34B C35B H35B 118.8
C36B C35B H35B 118.8
C35B C36B C31B 119.7(5)
C35B C36B H36B 120.2
C31B C36B H36B 120.2
O1C B1C O2C 123.0(5)
O1C B1C C1C 120.2(5)
O2C B1C C1C 116.6(5)
B1C O1C C11C 122.5(5)
B1C O2C C21C 131.8(5)
C6C C1C C2C 118.1(5)
C6C C1C B1C 124.7(5)
C2C C1C B1C 117.1(5)
C3C C2C C1C 119.3(5)
C3C C2C C12C 122.3(5)
C1C C2C C12C 118.4(5)
C4C C3C C2C 120.0(6)
C4C C3C H3C 120.0
C2C C3C H3C 120.0
C5C C4C C3C 119.4(6)
C5C C4C H4C 120.3
C3C C4C H4C 120.3
C6C C5C C4C 123.9(6)
C6C C5C H5C 118.1
C4C C5C H5C 118.1
C5C C6C C1C 119.3(6)
C5C C6C H6C 120.3
C1C C6C H6C 120.3
O1C C11C C16C 117.2(6)
O1C C11C C12C 122.4(5)
C16C C11C C12C 120.3(6)
C13C C12C C11C 118.8(5)
C13C C12C C2C 121.9(6)
C11C C12C C2C 119.2(5)
C12C C13C C14C 122.3(6)
C12C C13C H13C 118.9
C14C C13C H13C 118.9
C15C C14C C13C 115.9(6)
C15C C14C H14C 122.0
C13C C14C H14C 122.0
C16C C15C C14C 122.7(6)
C16C C15C H15C 118.7
C14C C15C H15C 118.7
C15C C16C C11C 120.0(6)
C15C C16C H16C 120.0
C11C C16C H16C 120.0
C22C C21C O2C 116.3(5)
C22C C21C C26C 123.2(6)
O2C C21C C26C 120.5(6)
C21C C22C C23C 116.8(6)
C21C C22C C31C 124.8(5)
C23C C22C C31C 118.4(5)
C24C C23C C22C 121.8(6)
C24C C23C H23C 119.1
C22C C23C H23C 119.1
C25C C24C C23C 119.7(6)
C25C C24C H24C 120.2
C23C C24C H24C 120.2
C24C C25C C26C 121.8(6)
C24C C25C H25C 119.1
C26C C25C H25C 119.1
C21C C26C C25C 116.7(6)
C21C C26C H26C 121.6
C25C C26C H26C 121.6
C32C C31C C36C 117.5(5)
C32C C31C C22C 123.8(5)
C36C C31C C22C 118.7(5)
C31C C32C C33C 121.8(5)
C31C C32C H32C 119.1
C33C C32C H32C 119.1
C34C C33C C32C 119.7(5)
C34C C33C H33C 120.1
C32C C33C H33C 120.1
C35C C34C C33C 120.2(7)
C35C C34C H34C 119.9
C33C C34C H34C 119.9
C34C C35C C36C 120.9(6)
C34C C35C H35C 119.6
C36C C35C H35C 119.6
C35C C36C C31C 119.7(5)
C35C C36C H36C 120.2
C31C C36C H36C 120.2

loop_
_geom_bond_atom_site_label_1
_geom_bond_atom_site_label_2
_geom_bond_distance
B1 O2 1.363(8)
B1 O1 1.420(8)
B1 C1 1.546(10)
O1 C11 1.366(7)
O2 C21 1.384(7)
C1 C6 1.357(9)
C1 C2 1.378(9)
C2 C3 1.409(9)
C2 C12 1.466(8)
C3 C4 1.338(10)
C3 H3 0.9500
C4 C5 1.377(9)
C4 H4 0.9500
C5 C6 1.416(9)
C5 H5 0.9500
C6 H6 0.9500
C11 C16 1.389(9)
C11 C12 1.417(8)
C12 C13 1.432(8)
C13 C14 1.318(9)
C13 H13 0.9500
C14 C15 1.373(10)
C14 H14 0.9500
C15 C16 1.432(8)
C15 H15 0.9500
C16 H16 0.9500
C21 C26 1.371(9)
C21 C22 1.449(8)
C22 C23 1.377(8)
C22 C31 1.491(9)
C23 C24 1.384(10)
C23 H23 0.9500
C24 C25 1.429(10)
C24 H24 0.9500
C25 C26 1.359(10)
C25 H25 0.9500
C26 H26 0.9500
C31 C32 1.334(8)
C31 C36 1.441(8)
C32 C33 1.402(8)
C32 H32 0.9500
C33 C34 1.340(10)
C33 H33 0.9500
C34 C35 1.422(9)
C34 H34 0.9500
C35 C36 1.387(8)
C35 H35 0.9500
C36 H36 0.9500
B1A O2A 1.361(8)
B1A O1A 1.420(8)
B1A C1A 1.532(10)
O1A C11A 1.380(7)
O2A C21A 1.383(7)
C1A C6A 1.360(8)
C1A C2A 1.375(9)
C2A C3A 1.392(9)
C2A C12A 1.470(8)
C3A C4A 1.349(9)
C3A H3A 0.9500
C4A C5A 1.395(8)
C4A H4A 0.9500
C5A C6A 1.412(9)
C5A H5A 0.9500
C6A H6A 0.9500
C11A C16A 1.385(8)
C11A C12A 1.398(8)
C12A C13A 1.430(8)
C13A C14A 1.328(9)
C13A H13A 0.9500
C14A C15A 1.360(10)
C14A H14A 0.9500
C15A C16A 1.420(8)
C15A H15A 0.9500
C16A H16A 0.9500
C21A C26A 1.372(9)
C21A C22A 1.447(8)
C22A C23A 1.371(8)
C22A C31A 1.493(8)
C23A C24A 1.412(9)
C23A H23A 0.9500
C24A C25A 1.404(10)
C24A H24A 0.9500
C25A C26A 1.363(10)
C25A H25A 0.9500
C26A H26A 0.9500
C31A C36A 1.377(7)
C31A C32A 1.408(7)
C32A C33A 1.395(7)
C32A H32A 0.9500
C33A C34A 1.386(8)
C33A H33A 0.9500
C34A C35A 1.358(9)
C34A H34A 0.9500
C35A C36A 1.388(8)
C35A H35A 0.9500
C36A H36A 0.9500
B1B O1B 1.317(8)
B1B O2B 1.378(8)
B1B C1B 1.539(9)
O1B C11B 1.384(7)
O2B C21B 1.400(7)
C1B C2B 1.441(8)
C1B C6B 1.447(8)
C2B C3B 1.394(9)
C2B C12B 1.484(9)
C3B C4B 1.427(9)
C3B H3B 0.9500
C4B C5B 1.385(9)
C4B H4B 0.9500
C5B C6B 1.341(9)
C5B H5B 0.9500
C6B H6B 0.9500
C11B C16B 1.385(9)
C11B C12B 1.390(9)
C12B C13B 1.378(9)
C13B C14B 1.442(9)
C13B H13B 0.9500
C14B C15B 1.407(9)
C14B H14B 0.9500
C15B C16B 1.336(9)
C15B H15B 0.9500
C16B H16B 0.9500
C21B C22B 1.334(9)
C21B C26B 1.402(9)
C22B C23B 1.430(8)
C22B C31B 1.489(8)
C23B C24B 1.370(9)
C23B H23B 0.9500
C24B C25B 1.329(10)
C24B H24B 0.9500
C25B C26B 1.423(9)
C25B H25B 0.9500
C26B H26B 0.9500
C31B C32B 1.398(7)
C31B C36B 1.414(7)
C32B C33B 1.375(8)
C32B H32B 0.9500
C33B C34B 1.395(8)
C33B H33B 0.9500
C34B C35B 1.361(9)
C34B H34B 0.9500
C35B C36B 1.384(8)
C35B H35B 0.9500
C36B H36B 0.9500
B1C O1C 1.341(7)
B1C O2C 1.364(7)
B1C C1C 1.541(8)
O1C C11C 1.376(7)
O2C C21C 1.394(7)
C1C C6C 1.433(8)
C1C C2C 1.443(8)
C2C C3C 1.419(8)
C2C C12C 1.485(8)
C3C C4C 1.404(9)
C3C H3C 0.9500
C4C C5C 1.364(10)
C4C H4C 0.9500
C5C C6C 1.363(9)
C5C H5C 0.9500
C6C H6C 0.9500
C11C C16C 1.384(9)
C11C C12C 1.408(9)
C12C C13C 1.359(9)
C13C C14C 1.420(9)
C13C H13C 0.9500
C14C C15C 1.412(9)
C14C H14C 0.9500
C15C C16C 1.341(9)
C15C H15C 0.9500
C16C H16C 0.9500
C21C C22C 1.339(9)
C21C C26C 1.397(9)
C22C C23C 1.428(8)
C22C C31C 1.486(8)
C23C C24C 1.369(10)
C23C H23C 0.9500
C24C C25C 1.319(11)
C24C H24C 0.9500
C25C C26C 1.426(9)
C25C H25C 0.9500
C26C H26C 0.9500
C31C C32C 1.364(8)
C31C C36C 1.439(8)
C32C C33C 1.393(7)
C32C H32C 0.9500
C33C C34C 1.373(9)
C33C H33C 0.9500
C34C C35C 1.364(10)
C34C H34C 0.9500
C35C C36C 1.378(8)
C35C H35C 0.9500
C36C H36C 0.9500

loop_
_geom_torsion_atom_site_label_1
_geom_torsion_atom_site_label_2
_geom_torsion_atom_site_label_3
_geom_torsion_atom_site_label_4
_geom_torsion
O2 B1 O1 C11 -176.9(5)
C1 B1 O1 C11 5.8(8)
O1 B1 O2 C21 9.1(9)
C1 B1 O2 C21 -173.7(5)
O2 B1 C1 C6 2.3(9)
O1 B1 C1 C6 179.5(5)
O2 B1 C1 C2 178.2(5)
O1 B1 C1 C2 -4.5(8)
C6 C1 C2 C3 -3.0(8)
B1 C1 C2 C3 -178.9(5)
C6 C1 C2 C12 178.3(5)
B1 C1 C2 C12 2.4(8)
C1 C2 C3 C4 2.0(9)
C12 C2 C3 C4 -179.4(6)
C2 C3 C4 C5 -1.9(10)
C3 C4 C5 C6 2.6(10)
C2 C1 C6 C5 3.9(9)
B1 C1 C6 C5 179.7(6)
C4 C5 C6 C1 -3.6(9)
B1 O1 C11 C16 176.7(5)
B1 O1 C11 C12 -5.0(8)
O1 C11 C12 C13 178.0(5)
C16 C11 C12 C13 -3.7(8)
O1 C11 C12 C2 2.6(8)
C16 C11 C12 C2 -179.1(5)
C1 C2 C12 C11 -1.4(8)
C3 C2 C12 C11 179.9(5)
C1 C2 C12 C13 -176.3(5)
C3 C2 C12 C13 5.1(9)
C11 C12 C13 C14 3.3(9)
C2 C12 C13 C14 178.4(6)
C12 C13 C14 C15 -0.2(11)
C13 C14 C15 C16 -2.6(10)
O1 C11 C16 C15 179.5(5)
C12 C11 C16 C15 1.1(9)
C14 C15 C16 C11 2.1(9)
B1 O2 C21 C26 -24.5(9)
B1 O2 C21 C22 158.6(6)
C26 C21 C22 C23 3.7(9)
O2 C21 C22 C23 -179.1(5)
C26 C21 C22 C31 -175.5(6)
O2 C21 C22 C31 1.6(8)
C21 C22 C23 C24 -5.3(10)
C31 C22 C23 C24 174.0(6)
C22 C23 C24 C25 5.2(11)
C23 C24 C25 C26 -3.5(11)
C24 C25 C26 C21 2.0(11)
O2 C21 C26 C25 -179.0(6)
C22 C21 C26 C25 -2.2(10)
C23 C22 C31 C32 -124.1(7)
C21 C22 C31 C32 55.2(8)
C23 C22 C31 C36 53.1(8)
C21 C22 C31 C36 -127.7(6)
C36 C31 C32 C33 -3.3(8)
C22 C31 C32 C33 173.8(5)
C31 C32 C33 C34 3.9(8)
C32 C33 C34 C35 -2.9(9)
C33 C34 C35 C36 1.6(8)
C34 C35 C36 C31 -1.1(7)
C32 C31 C36 C35 2.0(8)
C22 C31 C36 C35 -175.3(5)
O2A B1A O1A C11A -178.6(5)
C1A B1A O1A C11A 2.9(8)
O1A B1A O2A C21A 2.8(10)
C1A B1A O2A C21A -178.8(6)
O2A B1A C1A C6A -0.8(9)
O1A B1A C1A C6A 177.7(5)
O2A B1A C1A C2A 176.5(5)
O1A B1A C1A C2A -5.0(8)
C6A C1A C2A C3A 1.1(9)
B1A C1A C2A C3A -176.3(6)
C6A C1A C2A C12A -178.2(5)
B1A C1A C2A C12A 4.5(8)
C1A C2A C3A C4A -1.3(9)
C12A C2A C3A C4A 177.9(6)
C2A C3A C4A C5A -1.4(10)
C3A C4A C5A C6A 4.0(9)
C2A C1A C6A C5A 1.7(9)
B1A C1A C6A C5A 179.0(6)
C4A C5A C6A C1A -4.2(9)
B1A O1A C11A C16A -179.4(5)
B1A O1A C11A C12A -0.4(8)
O1A C11A C12A C13A 178.8(5)
C16A C11A C12A C13A -2.2(8)
O1A C11A C12A C2A -0.2(8)
C16A C11A C12A C2A 178.8(5)
C1A C2A C12A C11A -2.0(8)
C3A C2A C12A C11A 178.7(6)
C1A C2A C12A C13A 179.1(5)
C3A C2A C12A C13A -0.1(9)
C11A C12A C13A C14A 2.0(8)
C2A C12A C13A C14A -179.1(6)
C12A C13A C14A C15A 0.0(10)
C13A C14A C15A C16A -1.9(10)
O1A C11A C16A C15A 179.5(5)
C12A C11A C16A C15A 0.5(9)
C14A C15A C16A C11A 1.6(9)
B1A O2A C21A C26A -15.5(10)
B1A O2A C21A C22A 169.6(6)
C26A C21A C22A C23A -0.8(9)
O2A C21A C22A C23A 174.4(5)
C26A C21A C22A C31A -178.0(5)
O2A C21A C22A C31A -2.8(8)
C21A C22A C23A C24A 2.5(8)
C31A C22A C23A C24A 179.8(5)
C22A C23A C24A C25A -2.8(9)
C23A C24A C25A C26A 1.3(10)
C24A C25A C26A C21A 0.5(11)
O2A C21A C26A C25A -175.4(6)
C22A C21A C26A C25A -0.7(10)
C23A C22A C31A C36A -40.0(8)
C21A C22A C31A C36A 137.2(6)
C23A C22A C31A C32A 135.8(6)
C21A C22A C31A C32A -47.0(8)
C36A C31A C32A C33A 1.6(8)
C22A C31A C32A C33A -174.3(5)
C31A C32A C33A C34A -1.5(8)
C32A C33A C34A C35A 0.0(10)
C33A C34A C35A C36A 1.4(11)
C32A C31A C36A C35A -0.2(9)
C22A C31A C36A C35A 175.7(6)
C34A C35A C36A C31A -1.3(10)
O2B B1B O1B C11B -176.6(5)
C1B B1B O1B C11B 1.1(9)
O1B B1B O2B C21B 4.3(10)
C1B B1B O2B C21B -173.4(5)
O1B B1B C1B C2B -0.5(8)
O2B B1B C1B C2B 177.4(5)
O1B B1B C1B C6B 178.8(5)
O2B B1B C1B C6B -3.3(9)
C6B C1B C2B C3B 0.6(8)
B1B C1B C2B C3B 180.0(5)
C6B C1B C2B C12B 179.5(5)
B1B C1B C2B C12B -1.2(8)
C1B C2B C3B C4B -0.5(9)
C12B C2B C3B C4B -179.2(5)
C2B C3B C4B C5B 1.8(9)
C3B C4B C5B C6B -3.4(10)
C4B C5B C6B C1B 3.6(10)
C2B C1B C6B C5B -2.2(8)
B1B C1B C6B C5B 178.5(6)
B1B O1B C11B C16B 177.9(6)
B1B O1B C11B C12B 0.1(9)
O1B C11B C12B C13B 179.8(5)
C16B C11B C12B C13B 2.0(9)
O1B C11B C12B C2B -1.8(9)
C16B C11B C12B C2B -179.6(6)
C3B C2B C12B C13B -0.5(9)
C1B C2B C12B C13B -179.3(5)
C3B C2B C12B C11B -178.9(6)
C1B C2B C12B C11B 2.3(8)
C11B C12B C13B C14B -1.8(9)
C2B C12B C13B C14B 179.7(5)
C12B C13B C14B C15B -0.4(9)
C13B C14B C15B C16B 2.8(9)
C14B C15B C16B C11B -2.7(10)
O1B C11B C16B C15B -177.6(6)
C12B C11B C16B C15B 0.2(10)
B1B O2B C21B C22B 157.2(6)
B1B O2B C21B C26B -21.1(9)
O2B C21B C22B C23B -177.7(5)
C26B C21B C22B C23B 0.5(9)
O2B C21B C22B C31B 4.8(9)
C26B C21B C22B C31B -176.9(6)
C21B C22B C23B C24B 0.5(9)
C31B C22B C23B C24B 178.2(5)
C22B C23B C24B C25B -2.6(9)
C23B C24B C25B C26B 3.6(10)
C22B C21B C26B C25B 0.4(9)
O2B C21B C26B C25B 178.6(5)
C24B C25B C26B C21B -2.5(10)
C21B C22B C31B C32B 54.8(8)
C23B C22B C31B C32B -122.7(6)
C21B C22B C31B C36B -131.6(6)
C23B C22B C31B C36B 50.9(7)
C36B C31B C32B C33B 1.5(7)
C22B C31B C32B C33B 175.4(5)
C31B C32B C33B C34B -0.3(8)
C32B C33B C34B C35B 0.0(8)
C33B C34B C35B C36B -1.1(8)
C34B C35B C36B C31B 2.3(8)
C32B C31B C36B C35B -2.5(7)
C22B C31B C36B C35B -176.3(5)
O2C B1C O1C C11C -176.7(5)
C1C B1C O1C C11C -1.3(8)
O1C B1C O2C C21C -3.5(9)
C1C B1C O2C C21C -179.0(5)
O1C B1C C1C C6C 175.6(5)
O2C B1C C1C C6C -8.7(8)
O1C B1C C1C C2C -1.1(8)
O2C B1C C1C C2C 174.6(5)
C6C C1C C2C C3C 4.7(8)
B1C C1C C2C C3C -178.5(5)
C6C C1C C2C C12C -176.3(5)
B1C C1C C2C C12C 0.6(7)
C1C C2C C3C C4C -3.4(9)
C12C C2C C3C C4C 177.6(5)
C2C C3C C4C C5C 1.5(9)
C3C C4C C5C C6C -1.1(10)
C4C C5C C6C C1C 2.5(10)
C2C C1C C6C C5C -4.2(8)
B1C C1C C6C C5C 179.1(6)
B1C O1C C11C C16C -179.1(5)
B1C O1C C11C C12C 4.3(9)
O1C C11C C12C C13C 179.1(5)
C16C C11C C12C C13C 2.6(9)
O1C C11C C12C C2C -4.7(8)
C16C C11C C12C C2C 178.8(6)
C3C C2C C12C C13C -2.8(9)
C1C C2C C12C C13C 178.2(6)
C3C C2C C12C C11C -178.8(5)
C1C C2C C12C C11C 2.1(8)
C11C C12C C13C C14C -2.6(9)
C2C C12C C13C C14C -178.7(5)
C12C C13C C14C C15C 0.4(9)
C13C C14C C15C C16C 2.0(9)
C14C C15C C16C C11C -2.1(10)
O1C C11C C16C C15C -177.0(6)
C12C C11C C16C C15C -0.3(10)
B1C O2C C21C C22C 173.2(6)
B1C O2C C21C C26C -7.9(9)
O2C C21C C22C C23C 179.0(5)
C26C C21C C22C C23C 0.2(9)
O2C C21C C22C C31C -3.6(9)
C26C C21C C22C C31C 177.6(6)
C21C C22C C23C C24C 0.6(9)
C31C C22C C23C C24C -177.0(6)
C22C C23C C24C C25C -0.5(11)
C23C C24C C25C C26C -0.4(11)
C22C C21C C26C C25C -1.0(10)
O2C C21C C26C C25C -179.8(5)
C24C C25C C26C C21C 1.1(10)
C21C C22C C31C C32C -42.2(9)
C23C C22C C31C C32C 135.2(6)
C21C C22C C31C C36C 135.1(6)
C23C C22C C31C C36C -47.5(8)
C36C C31C C32C C33C 3.6(9)
C22C C31C C32C C33C -179.1(5)
C31C C32C C33C C34C -0.3(9)
C32C C33C C34C C35C -3.4(11)
C33C C34C C35C C36C 3.6(12)
C34C C35C C36C C31C -0.2(10)
C32C C31C C36C C35C -3.4(9)
C22C C31C C36C C35C 179.2(6)
